data_4129564
loop_
_publ_author_name
'Tian, Di'
'Winter, Stephen M.'
'Mailman, Aaron'
'Wong, Joanne W. L.'
'Yong, Wenjun'
'Yamaguchi, Hiroshi'
'Jia, Yating'
'Tse, John S.'
'Desgreniers, Serge'
'Secco, Richard A.'
'Julian, Stephen R.'
'Jin, Changqing'
'Mito, Masaki'
'Ohishi, Yasuo'
'Oakley, Richard T.'

_publ_section_title
;
 The metallic state in neutral radical conductors: dimensionality,
 pressure and multiple orbital effects.
;
_journal_issue 44
_journal_name_full 'Journal of the American Chemical Society'
_journal_page_first 14136
_journal_page_last 14148
_journal_paper_doi 10.1021/jacs.5b08254
_journal_volume 137
_journal_year 2015
_chemical_formula_moiety 'C6 F N2 O S4'
_chemical_formula_sum 'C6 F N2 O S4'
_chemical_formula_weight 263.32
_chemical_name_common FBBO
_space_group_IT_number 36
_space_group_name_Hall 'C 2c -2'
_space_group_name_H-M_alt 'C m c 21'
_symmetry_cell_setting orthorhombic
_symmetry_space_group_name_H-M 'C m c 21'
_audit_creation_date 2015-03-11T14:22
_audit_creation_method 'from EXP file using GSAS2CIF'
_audit_update_record ' 2015-03-11T14:22  Initial CIF as created by GSAS2CIF'
_cell_angle_alpha 90.0
_cell_angle_beta 90.0
_cell_angle_gamma 90.0
_cell_formula_units_Z 4
_cell_length_a 5.6811(15)
_cell_length_b 7.5876(21)
_cell_length_c 15.249(9)
_cell_measurement_temperature 293(2)
_cell_volume 657.3(5)
_computing_structure_refinement GSAS
_diffrn_ambient_temperature 293(2)
_diffrn_measurement_device_type 'SPring-8 BL10XU'
_diffrn_radiation_polarisn_ratio 0.95
_diffrn_radiation_probe x-ray
_diffrn_radiation_wavelength 0.41244
_diffrn_source synchrotron
_exptl_absorpt_correction_T_max 1.00000
_exptl_absorpt_correction_T_min 1.00000
_exptl_absorpt_process_details
;   GSAS Absorption/surface roughness correction: function number 0
 No correction is applied.
;
_pd_block_id 'SPring-8 PXRD for 2 (R = F) at 6.1 GPa'
_pd_calc_method 'Rietveld Refinement'
_pd_instr_location ' ?'
_pd_meas_2theta_range_inc 0.01
_pd_meas_2theta_range_max 28.23
_pd_meas_2theta_range_min 1.0
_pd_meas_number_of_points 2724
_pd_phase_name 'from C:/GSAS/MyWork/013/FBBO_RT_13b_flat_shift.cif'
_pd_proc_2theta_range_inc 0.01
_pd_proc_2theta_range_max 28.21339
_pd_proc_2theta_range_min 0.98339
_pd_proc_info_datetime 2015-03-11T14:22:28
_pd_proc_info_excluded_regions ' ?'
_pd_proc_ls_background_function
;   GSAS Background function number 1 with  8 terms.
 Shifted Chebyshev function of 1st kind
      1:    16866.2     2:    8089.12     3:   -934.717     4:   -89.9349    
      5:    43.6652     6:    107.231     7:   -43.9002     8:   -116.349    
;
_pd_proc_ls_peak_cutoff 0.00100
_pd_proc_ls_profile_function
;
 CW Profile function number 2 with  18 terms
 Profile coefficients for Simpson's rule integration of pseudovoigt function
 C.J. Howard (1982). J. Appl. Cryst.,15,615-620.
 P. Thompson, D.E. Cox & J.B. Hastings (1987). J. Appl. Cryst.,20,79-83.
 #1(GU)   = 7364.820 #2(GV)   = ******** #3(GW)   =   43.188
 #4(LX)   =    0.087 #5(LY)   =   24.571 #6(trns) =   11.163
 #7(asym) =  -0.0592 #8(shft) =  -1.5871 #9(GP)   =    0.125
 #10(stec)=   473.89 #11(ptec)=    21.18 #12(sfec)=     0.00
 #13(L11) =    0.000 #14(L22) =    0.000 #15(L33) =    0.010
 #16(L12) =    0.014 #17(L13) =    0.006 #18(L23) =   -0.095
 Peak tails are ignored  where the intensity is below 0.0010 times the peak
   Aniso. broadening axis   0.0   0.0   1.0
;
_pd_proc_ls_prof_R_factor 0.0049
_pd_proc_ls_prof_wR_expected 0.0075
_pd_proc_ls_prof_wR_factor 0.0075
_pd_proc_number_of_points 2724
_pd_spec_mounting ' ?'
_refine_ls_goodness_of_fit_all 1.02
_refine_ls_matrix_type full
_refine_ls_number_parameters 36
_refine_ls_number_restraints 0
_refine_ls_R_Fsqd_factor 0.21390
_refine_ls_shift/su_max 0.08
_refine_ls_shift/su_mean 0.04
_reflns_d_resolution_high 1.321
_reflns_d_resolution_low 4.548
_reflns_limit_h_max 4
_reflns_limit_h_min 0
_reflns_limit_k_max 6
_reflns_limit_k_min 0
_reflns_limit_l_max 13
_reflns_limit_l_min 0
_reflns_number_total 95
_cod_data_source_file ja5b08254_si_006.cif
_cod_data_source_block 2(R=F)_at_6.1GPa
_cod_depositor_comments
;
The following automatic conversions were performed:

data item '_geom_angle_publ_flag' value 'N' was changed to 'n' in
accordance with the
/home/saulius/struct/COD-crude-data/automatic-downloads/DataCite-retrospective/ACS/depositions/lib/dictionaries/cif_core.dic
dictionary named 'cif_core.dic' version 2.4.2 last updated on
2011-04-26 (24 times).

data item '_geom_bond_publ_flag' value 'N' was changed to 'n' in
accordance with the
/home/saulius/struct/COD-crude-data/automatic-downloads/DataCite-retrospective/ACS/depositions/lib/dictionaries/cif_core.dic
dictionary named 'cif_core.dic' version 2.4.2 last updated on
2011-04-26 (40 times).

Automatic conversion script
Id: cif_fix_values 6909 2019-04-08 15:41:33Z antanas 
;
_cod_original_cell_volume 657.3(6)
_cod_database_code 4129564
_gsas_exptl_extinct_corr_t_min 1.00000
_gsas_exptl_extinct_corr_t_max 1.00000

loop_
_symmetry_equiv_pos_site_id
_symmetry_equiv_pos_as_xyz
1 +x,+y,+z
2 -x,+y,+z
3 +x,-y,+z+1/2
4 -x,-y,+z+1/2
101 +x+1/2,+y+1/2,+z
102 -x+1/2,+y+1/2,+z
103 +x+1/2,-y+1/2,+z+1/2
104 -x+1/2,-y+1/2,+z+1/2

loop_
_atom_site_type_symbol
_atom_site_label
_atom_site_fract_x
_atom_site_fract_y
_atom_site_fract_z
_atom_site_occupancy
_atom_site_thermal_displace_type
_atom_site_U_iso_or_equiv
_atom_site_symmetry_multiplicity
S S1 0.0 1.14617 0.90357 1.0 Uiso 0.00032 4
S S4 0.0 0.48426 0.54134 1.0 Uiso 0.00032 4
F F1 0.0 0.5127 0.85561 1.0 Uiso 0.00032 4
O O1 0.0 1.04908 0.61657 1.0 Uiso 0.00032 4
N N1 0.0 1.12345 0.79707 1.0 Uiso 0.00032 4
N N2 0.0 0.69527 0.561 1.0 Uiso 0.00032 4
C C6 0.0 0.96152 0.76688 1.0 Uiso 0.00032 4
C C3 0.0 0.60488 0.70954 1.0 Uiso 0.00032 4
C C4 0.0 0.64719 0.79775 1.0 Uiso 0.00032 4
C C2 0.0 0.73915 0.64535 1.0 Uiso 0.00032 4
C C5 0.0 0.81834 0.82805 1.0 Uiso 0.00032 4
S S2 0.0 0.87749 0.93845 1.0 Uiso 0.00032 4
S S3 0.0 0.38882 0.67108 1.0 Uiso 0.00032 4
C C1 0.0 0.93061 0.6701 1.0 Uiso 0.00032 4

loop_
_atom_type_symbol
_atom_type_number_in_cell
_atom_type_scat_dispersion_real
_atom_type_scat_dispersion_imag
_atom_type_scat_Cromer_Mann_a1
_atom_type_scat_Cromer_Mann_a2
_atom_type_scat_Cromer_Mann_a3
_atom_type_scat_Cromer_Mann_a4
_atom_type_scat_Cromer_Mann_b1
_atom_type_scat_Cromer_Mann_b2
_atom_type_scat_Cromer_Mann_b3
_atom_type_scat_Cromer_Mann_b4
_atom_type_scat_Cromer_Mann_c
_atom_type_scat_source
S 16.0 0.000 0.000 6.90530 1.46790 5.20340 22.2151 1.43790 0.25360 1.58630 56.1720 0.86690 International_Tables_Vol_C
F 4.0 0.000 0.000 3.53920 10.2825 2.64120 4.29440 1.51700 0.26150 1.02430 26.1476 0.27760 International_Tables_Vol_C
O 4.0 0.000 0.000 3.04850 13.2771 2.28680 5.70110 1.54630 0.32390 0.86700 32.9089 0.25080 International_Tables_Vol_C
N 8.0 0.000 0.000 12.2126 0.00570 3.13220 9.89330 2.01250 28.9975 1.16630 0.58260 -11.529 International_Tables_Vol_C
C 24.0 0.000 0.000 2.31000 20.8439 1.02000 10.2075 1.58860 0.56870 0.86500 51.6512 0.21560 International_Tables_Vol_C

loop_
_geom_angle_atom_site_label_1
_geom_angle_atom_site_label_2
_geom_angle_atom_site_label_3
_geom_angle
_geom_angle_site_symmetry_1
_geom_angle_site_symmetry_3
_geom_angle_publ_flag
N1 S1 S2 98.563(13) 1_555 1_555 n
N2 S4 S3 99.499(19) 1_555 1_555 n
S1 N1 C6 116.600(8) 1_555 1_555 n
S4 N2 C2 115.1181(23) 1_555 1_555 n
N1 C6 C5 118.810(30) 1_555 1_555 n
N1 C6 C1 119.570(6) 1_555 1_555 n
C5 C6 C1 121.620(24) 1_555 1_555 n
C4 C3 C2 120.431(27) 1_555 1_555 n
C4 C3 S3 123.1077(34) 1_555 1_555 n
C2 C3 S3 116.461(30) 1_555 1_555 n
F1 C4 C3 117.424(27) 1_555 1_555 n
F1 C4 C5 119.567(30) 1_555 1_555 n
C3 C4 C5 123.0088(33) 1_555 1_555 n
N2 C2 C3 119.342(27) 1_555 1_555 n
N2 C2 C1 119.0757 1_555 1_555 n
C3 C2 C1 121.582(27) 1_555 1_555 n
C6 C5 C4 119.765(30) 1_555 1_555 n
C6 C5 S2 115.722(27) 1_555 1_555 n
C4 C5 S2 124.5129(25) 1_555 1_555 n
S1 S2 C5 90.305(18) 1_555 1_555 n
S4 S3 C3 89.580(24) 1_555 1_555 n
O1 C1 C6 123.212(24) 1_555 1_555 n
O1 C1 C2 123.195(27) 1_555 1_555 n
C6 C1 C2 113.5932(33) 1_555 1_555 n

loop_
_geom_bond_atom_site_label_1
_geom_bond_atom_site_label_2
_geom_bond_distance
_geom_bond_site_symmetry_2
_geom_bond_publ_flag
S1 N1 1.6331(9) 1_555 n
S1 C6 2.5115(10) 1_555 n
S1 S2 2.1069(6) 1_555 n
S4 N2 1.6289(4) 1_555 n
S4 C2 2.5012(7) 1_555 n
S4 S3 2.1068(11) 1_555 n
F1 C3 2.3347(12) 1_555 n
F1 C4 1.3490(4) 1_555 n
F1 C5 2.3568(6) 1_555 n
O1 C1 1.2142(4) 1_555 n
N1 S1 1.6331(9) 1_555 n
N1 C6 1.31208(33) 1_555 n
N2 S4 1.6289(4) 1_555 n
N2 C2 1.3286(7) 1_555 n
C6 S1 2.5115(10) 1_555 n
C6 N1 1.31208(33) 1_555 n
C6 C5 1.4319(4) 1_555 n
C6 C1 1.4943(9) 1_555 n
C3 F1 2.3347(12) 1_555 n
C3 C4 1.3829(8) 1_555 n
C3 C2 1.4128(4) 1_555 n
C3 S3 1.7411(4) 1_555 n
C4 F1 1.3490(4) 1_555 n
C4 C3 1.3829(8) 1_555 n
C4 C5 1.37837(35) 1_555 n
C2 S4 2.5012(7) 1_555 n
C2 N2 1.3286(7) 1_555 n
C2 C3 1.4128(4) 1_555 n
C2 C1 1.5009(4) 1_555 n
C5 F1 2.3568(6) 1_555 n
C5 C6 1.4319(4) 1_555 n
C5 C4 1.37837(35) 1_555 n
C5 S2 1.7423(9) 1_555 n
S2 S1 2.1069(6) 1_555 n
S2 C5 1.7423(9) 1_555 n
S3 S4 2.1068(11) 1_555 n
S3 C3 1.7411(4) 1_555 n
C1 O1 1.2142(4) 1_555 n
C1 C6 1.4943(9) 1_555 n
C1 C2 1.5009(4) 1_555 n
